data_4126196
loop_
_publ_author_name
'Liu, Xuncheng'
'He, Bo'
'Anderson, Christopher L.'
'Kang, Jun'
'Chen, Teresa'
'Chen, Jinxiang'
'Feng, Shizhen'
'Zhang, Lianjie'
'Kolaczkowski, Matthew A.'
'Teat, Simon J.'
'Brady, Michael A.'
'Zhu, Chenhui'
'Wang, Lin-Wang'
'Chen, Junwu'
'Liu, Yi'

_publ_section_title
;
 para-Azaquinodimethane: A Compact Quinodimethane Variant as an Ambient
 Stable Building Block for High-Performance Low Band Gap Polymers.
;
_journal_issue 24
_journal_name_full 'Journal of the American Chemical Society'
_journal_page_first 8355
_journal_page_last 8363
_journal_paper_doi 10.1021/jacs.7b04031
_journal_volume 139
_journal_year 2017
_chemical_formula_sum 'C38 H44 Br2 N2 O2 S4'
_chemical_formula_weight 848.81
_space_group_crystal_system triclinic
_space_group_IT_number 2
_space_group_name_Hall '-P 1'
_space_group_name_H-M_alt 'P -1'
_symmetry_space_group_name_Hall '-P 1'
_symmetry_space_group_name_H-M 'P -1'
_atom_sites_solution_hydrogens geom
_atom_sites_solution_primary 'Intrinsic phasing'
_atom_sites_solution_secondary difmap
_audit_creation_method SHELXL-2014/7
_cell_angle_alpha 86.927(3)
_cell_angle_beta 81.604(3)
_cell_angle_gamma 76.840(3)
_cell_formula_units_Z 1
_cell_length_a 5.5076(3)
_cell_length_b 11.9030(7)
_cell_length_c 14.5103(8)
_cell_measurement_reflns_used 8423
_cell_measurement_temperature 100(2)
_cell_measurement_theta_max 33.63
_cell_measurement_theta_min 2.44
_cell_volume 916.14(9)
_computing_cell_refinement 'Bruker SAINT v8.34a'
_computing_data_collection 'Bruker APEX 2'
_computing_data_reduction 'Bruker SAINT v8.34a'
_computing_molecular_graphics 'Bruker SHELXTL'
_computing_publication_material 'Bruker SHELXTL & local programs'
_computing_structure_refinement 'SHELXL-2014/7 (Sheldrick, 2014)'
_computing_structure_solution 'Bruker SHELXTL 2014/4'
_diffrn_ambient_temperature 100(2)
_diffrn_detector_area_resol_mean 10.42
_diffrn_measured_fraction_theta_full 0.996
_diffrn_measured_fraction_theta_max 0.991
_diffrn_measurement_device_type 'Bruker D8 with PHOTON 100 detector'
_diffrn_measurement_method '\w/\q shutterless scans'
_diffrn_radiation_type synchrotron
_diffrn_radiation_wavelength 0.7749
_diffrn_reflns_av_R_equivalents 0.0326
_diffrn_reflns_av_unetI/netI 0.0478
_diffrn_reflns_Laue_measured_fraction_full 0.996
_diffrn_reflns_Laue_measured_fraction_max 0.991
_diffrn_reflns_limit_h_max 7
_diffrn_reflns_limit_h_min -7
_diffrn_reflns_limit_k_max 16
_diffrn_reflns_limit_k_min -16
_diffrn_reflns_limit_l_max 20
_diffrn_reflns_limit_l_min -20
_diffrn_reflns_number 12087
_diffrn_reflns_point_group_measured_fraction_full 0.996
_diffrn_reflns_point_group_measured_fraction_max 0.991
_diffrn_reflns_theta_full 27.706
_diffrn_reflns_theta_max 33.666
_diffrn_reflns_theta_min 2.437
_diffrn_source 'Advanced Light Source station 11.3.1'
_exptl_absorpt_coefficient_mu 3.060
_exptl_absorpt_correction_T_max 0.887
_exptl_absorpt_correction_T_min 0.700
_exptl_absorpt_correction_type multi-scan
_exptl_absorpt_process_details 'SADABS 2014/5 Bruker AXS Madison WI USA'
_exptl_crystal_colour Red
_exptl_crystal_density_diffrn 1.539
_exptl_crystal_description Lath
_exptl_crystal_F_000 436
_exptl_crystal_size_max 0.300
_exptl_crystal_size_mid 0.100
_exptl_crystal_size_min 0.040
_refine_diff_density_max 0.705
_refine_diff_density_min -0.803
_refine_diff_density_rms 0.082
_refine_ls_extinction_method none
_refine_ls_goodness_of_fit_ref 1.042
_refine_ls_hydrogen_treatment constr
_refine_ls_matrix_type full
_refine_ls_number_parameters 290
_refine_ls_number_reflns 5555
_refine_ls_number_restraints 18
_refine_ls_restrained_S_all 1.040
_refine_ls_R_factor_all 0.0518
_refine_ls_R_factor_gt 0.0356
_refine_ls_shift/su_max 0.001
_refine_ls_shift/su_mean 0.000
_refine_ls_structure_factor_coef Fsqd
_refine_ls_weighting_details 'w=1/[\s^2^(Fo^2^)+(0.0346P)^2^+0.4128P] where P=(Fo^2^+2Fc^2^)/3'
_refine_ls_weighting_scheme calc
_refine_ls_wR_factor_gt 0.0789
_refine_ls_wR_factor_ref 0.0853
_reflns_Friedel_coverage 0.000
_reflns_number_gt 4448
_reflns_number_total 5555
_reflns_threshold_expression 'I > 2\s(I)'
_cod_data_source_file ja7b04031_si_004.cif
_cod_data_source_block dibr_a
_cod_depositor_comments 'Adding full bibliography for 4126195--4126196.cif.'
_cod_database_code 4126196
_shelx_shelxl_version_number 2014/7
_shelx_space_group_comment
;
The symmetry employed for this shelxl refinement is uniquely defined
by the following loop, which should always be used as a source of
symmetry information in preference to the above space-group names.
They are only intended as comments.
;
_shelx_estimated_absorpt_t_min 0.460
_shelx_estimated_absorpt_t_max 0.887

loop_
_space_group_symop_operation_xyz
'x, y, z'
'-x, -y, -z'

loop_
_atom_site_label
_atom_site_type_symbol
_atom_site_fract_x
_atom_site_fract_y
_atom_site_fract_z
_atom_site_U_iso_or_equiv
_atom_site_adp_type
_atom_site_occupancy
_atom_site_site_symmetry_order
_atom_site_calc_flag
_atom_site_refinement_flags_posn
_atom_site_refinement_flags_adp
_atom_site_refinement_flags_occupancy
_atom_site_disorder_assembly
_atom_site_disorder_group
Br1 Br -1.18805(4) 0.67641(2) 0.77330(2) 0.02674(7) Uani 1 1 d . . . . .
S1 S -0.16392(8) 0.24966(4) 0.57516(3) 0.01677(10) Uani 1 1 d . . . . .
O1 O 0.5192(3) 0.03039(13) 0.67968(10) 0.0239(3) Uani 1 1 d . . . . .
N1 N 0.3013(3) 0.07605(13) 0.55528(12) 0.0174(3) Uani 1 1 d . . . . .
C1 C 0.4983(4) 0.02039(15) 0.58933(14) 0.0178(4) Uani 1 1 d . . . . .
S2 S -0.89324(9) 0.49463(4) 0.62626(4) 0.02068(11) Uani 1 1 d . . . . .
C2 C 0.2900(3) 0.05844(15) 0.46266(14) 0.0159(3) Uani 1 1 d . . . . .
C3 C 0.0855(3) 0.11322(16) 0.42221(14) 0.0170(4) Uani 1 1 d . . . . .
H3A H 0.0854 0.0950 0.3593 0.020 Uiso 1 1 calc R U . . .
C4 C -0.1295(3) 0.19526(15) 0.46412(14) 0.0167(4) Uani 1 1 d . . . . .
C5 C -0.3380(3) 0.24458(16) 0.42122(14) 0.0173(4) Uani 1 1 d . . . . .
H5A H -0.3557 0.2258 0.3601 0.021 Uiso 1 1 calc R U . . .
C6 C -0.5208(4) 0.32476(16) 0.47587(15) 0.0186(4) Uani 1 1 d . . . . .
H6A H -0.6746 0.3651 0.4559 0.022 Uiso 1 1 calc R U . . .
C7 C -0.4538(3) 0.33881(15) 0.56136(14) 0.0158(3) Uani 1 1 d . . . . .
C8 C -0.5893(3) 0.41692(16) 0.63422(14) 0.0172(4) Uani 1 1 d . . . . .
C9 C -0.5112(4) 0.44470(18) 0.71383(15) 0.0219(4) Uani 1 1 d . . . . .
H9A H -0.3502 0.4107 0.7310 0.026 Uiso 1 1 calc R U . . .
C10 C -0.6911(4) 0.52844(19) 0.76821(16) 0.0239(4) Uani 1 1 d . . . . .
H10A H -0.6655 0.5566 0.8253 0.029 Uiso 1 1 calc R U . . .
C11 C -0.9053(4) 0.56340(16) 0.72824(15) 0.0202(4) Uani 1 1 d . . . . .
C12 C 0.2988(9) 0.1039(5) 0.7330(4) 0.0204(8) Uani 0.753(5) 1 d . . P A 1
H12A H 0.1429 0.0811 0.7229 0.024 Uiso 0.753(5) 1 calc R U P A 1
H12B H 0.2857 0.1858 0.7134 0.024 Uiso 0.753(5) 1 calc R U P A 1
C13 C 0.3367(5) 0.0871(2) 0.8349(2) 0.0232(6) Uani 0.753(5) 1 d . . P A 1
H13A H 0.4898 0.1157 0.8424 0.028 Uiso 0.753(5) 1 calc R U P A 1
C14 C 0.1139(7) 0.1592(3) 0.8971(3) 0.0258(7) Uani 0.753(5) 1 d . . P A 1
H14A H -0.0374 0.1288 0.8936 0.031 Uiso 0.753(5) 1 calc R U P A 1
H14B H 0.1489 0.1494 0.9625 0.031 Uiso 0.753(5) 1 calc R U P A 1
C15 C 0.0558(8) 0.2870(3) 0.8724(3) 0.0409(10) Uani 0.753(5) 1 d . U P A 1
H15A H -0.0224 0.2988 0.8144 0.049 Uiso 0.753(5) 1 calc R U P A 1
H15B H 0.2157 0.3134 0.8600 0.049 Uiso 0.753(5) 1 calc R U P A 1
C16 C -0.1195(17) 0.3612(4) 0.9483(5) 0.057(2) Uani 0.753(5) 1 d . U P A 1
H16A H -0.1357 0.4434 0.9294 0.068 Uiso 0.753(5) 1 calc R U P A 1
H16B H -0.0416 0.3488 1.0064 0.068 Uiso 0.753(5) 1 calc R U P A 1
C17 C -0.3869(9) 0.3359(4) 0.9691(3) 0.0576(14) Uani 0.753(5) 1 d . U P A 1
H17A H -0.4877 0.3867 1.0183 0.086 Uiso 0.753(5) 1 calc R U P A 1
H17B H -0.4680 0.3500 0.9125 0.086 Uiso 0.753(5) 1 calc R U P A 1
H17C H -0.3737 0.2553 0.9896 0.086 Uiso 0.753(5) 1 calc R U P A 1
C18 C 0.3847(9) -0.0412(3) 0.8653(3) 0.0321(9) Uani 0.753(5) 1 d . . P A 1
H18A H 0.5510 -0.0810 0.8333 0.039 Uiso 0.753(5) 1 calc R U P A 1
H18B H 0.3939 -0.0465 0.9331 0.039 Uiso 0.753(5) 1 calc R U P A 1
C19 C 0.1908(9) -0.1047(3) 0.8459(3) 0.0434(10) Uani 0.753(5) 1 d . . P A 1
H19A H 0.2373 -0.1851 0.8676 0.065 Uiso 0.753(5) 1 calc R U P A 1
H19B H 0.0257 -0.0678 0.8788 0.065 Uiso 0.753(5) 1 calc R U P A 1
H19C H 0.1831 -0.1024 0.7788 0.065 Uiso 0.753(5) 1 calc R U P A 1
C12' C 0.369(3) 0.1207(14) 0.7388(13) 0.023(3) Uani 0.247(5) 1 d . . P A 2
H12C H 0.2930 0.1880 0.7013 0.028 Uiso 0.247(5) 1 calc R U P A 2
H12D H 0.4724 0.1461 0.7806 0.028 Uiso 0.247(5) 1 calc R U P A 2
C13' C 0.1674(15) 0.0662(7) 0.7944(6) 0.0188(18) Uani 0.247(5) 1 d . . P A 2
H13B H 0.0426 0.0598 0.7524 0.023 Uiso 0.247(5) 1 calc R U P A 2
C14' C 0.029(2) 0.1461(9) 0.8758(8) 0.023(2) Uani 0.247(5) 1 d . . P A 2
H14C H -0.0943 0.1079 0.9145 0.028 Uiso 0.247(5) 1 calc R U P A 2
H14D H 0.1523 0.1573 0.9156 0.028 Uiso 0.247(5) 1 calc R U P A 2
C15' C -0.110(3) 0.2643(9) 0.8418(8) 0.043(3) Uani 0.247(5) 1 d . U P A 2
H15C H -0.2270 0.2533 0.7990 0.051 Uiso 0.247(5) 1 calc R U P A 2
H15D H 0.0134 0.3049 0.8066 0.051 Uiso 0.247(5) 1 calc R U P A 2
C16' C -0.263(4) 0.3407(13) 0.9255(10) 0.053(4) Uani 0.247(5) 1 d . U P A 2
H16C H -0.3795 0.4075 0.9004 0.064 Uiso 0.247(5) 1 calc R U P A 2
H16D H -0.3668 0.2946 0.9659 0.064 Uiso 0.247(5) 1 calc R U P A 2
C17' C -0.123(7) 0.379(3) 0.9763(19) 0.097(10) Uani 0.247(5) 1 d . U P A 2
H17D H -0.2304 0.4255 1.0267 0.146 Uiso 0.247(5) 1 calc R U P A 2
H17E H -0.0100 0.3134 1.0030 0.146 Uiso 0.247(5) 1 calc R U P A 2
H17F H -0.0227 0.4265 0.9374 0.146 Uiso 0.247(5) 1 calc R U P A 2
C18' C 0.2748(19) -0.0558(9) 0.8336(8) 0.028(2) Uani 0.247(5) 1 d . . P A 2
H18C H 0.1342 -0.0856 0.8691 0.033 Uiso 0.247(5) 1 calc R U P A 2
H18D H 0.3473 -0.1076 0.7806 0.033 Uiso 0.247(5) 1 calc R U P A 2
C19' C 0.472(3) -0.0613(12) 0.8955(12) 0.050(4) Uani 0.247(5) 1 d . . P A 2
H19D H 0.5294 -0.1412 0.9170 0.075 Uiso 0.247(5) 1 calc R U P A 2
H19E H 0.6152 -0.0343 0.8607 0.075 Uiso 0.247(5) 1 calc R U P A 2
H19F H 0.4016 -0.0122 0.9493 0.075 Uiso 0.247(5) 1 calc R U P A 2

loop_
_atom_site_aniso_label
_atom_site_aniso_U_11
_atom_site_aniso_U_22
_atom_site_aniso_U_33
_atom_site_aniso_U_23
_atom_site_aniso_U_13
_atom_site_aniso_U_12
Br1 0.02131(11) 0.02039(11) 0.03462(14) -0.00764(8) 0.00130(9) 0.00179(8)
S1 0.01220(19) 0.0151(2) 0.0211(2) -0.00102(17) -0.00176(17) 0.00058(15)
O1 0.0259(7) 0.0223(7) 0.0174(7) -0.0034(6) 0.0001(6) 0.0061(6)
N1 0.0158(7) 0.0133(7) 0.0205(8) -0.0010(6) 0.0026(6) -0.0011(6)
C1 0.0185(9) 0.0123(8) 0.0206(10) -0.0015(7) 0.0019(7) -0.0022(7)
S2 0.0140(2) 0.0185(2) 0.0277(3) -0.00514(19) -0.00369(18) 0.00184(17)
C2 0.0153(8) 0.0115(7) 0.0197(9) 0.0004(7) 0.0018(7) -0.0034(6)
C3 0.0140(8) 0.0163(8) 0.0197(9) -0.0023(7) 0.0020(7) -0.0033(7)
C4 0.0145(8) 0.0141(8) 0.0208(10) 0.0001(7) -0.0004(7) -0.0033(6)
C5 0.0160(8) 0.0161(8) 0.0198(10) -0.0016(7) -0.0024(7) -0.0032(7)
C6 0.0132(8) 0.0161(8) 0.0250(10) 0.0012(7) -0.0025(7) -0.0006(7)
C7 0.0121(8) 0.0134(8) 0.0207(10) 0.0013(7) -0.0014(7) -0.0011(6)
C8 0.0124(8) 0.0138(8) 0.0233(10) 0.0015(7) -0.0018(7) 0.0005(6)
C9 0.0151(8) 0.0269(10) 0.0212(10) -0.0023(8) -0.0001(7) -0.0008(7)
C10 0.0188(9) 0.0282(10) 0.0244(11) -0.0058(8) -0.0009(8) -0.0044(8)
C11 0.0175(9) 0.0164(8) 0.0254(11) -0.0036(7) 0.0009(8) -0.0030(7)
C12 0.018(2) 0.0196(18) 0.0203(17) -0.0032(13) -0.0017(16) 0.0021(14)
C13 0.0203(13) 0.0232(13) 0.0247(15) -0.0040(10) -0.0020(10) -0.0020(10)
C14 0.0231(18) 0.0255(16) 0.0259(18) -0.0009(12) -0.0005(14) -0.0011(13)
C15 0.045(2) 0.0243(15) 0.042(2) -0.0043(14) 0.0145(17) 0.0039(14)
C16 0.068(4) 0.027(2) 0.053(4) -0.003(2) 0.026(4) 0.011(2)
C17 0.056(3) 0.056(3) 0.035(2) 0.0072(19) 0.013(2) 0.027(2)
C18 0.039(2) 0.0242(17) 0.027(2) 0.0010(14) -0.0004(16) 0.0025(17)
C19 0.068(3) 0.0286(17) 0.035(2) -0.0051(14) 0.0001(18) -0.0169(19)
C12' 0.019(7) 0.021(6) 0.026(5) -0.014(4) -0.004(5) 0.006(5)
C13' 0.021(4) 0.017(3) 0.017(4) -0.005(3) 0.002(3) -0.004(3)
C14' 0.016(5) 0.020(4) 0.027(6) -0.003(4) 0.005(4) 0.002(4)
C15' 0.056(7) 0.027(5) 0.030(5) 0.003(4) 0.006(5) 0.012(5)
C16' 0.064(9) 0.045(7) 0.034(7) 0.007(5) -0.007(7) 0.022(7)
C17' 0.091(18) 0.12(2) 0.068(14) -0.036(12) 0.001(12) -0.004(14)
C18' 0.021(4) 0.026(5) 0.041(6) -0.008(4) -0.005(4) -0.014(4)
C19' 0.056(9) 0.030(6) 0.056(10) -0.008(6) -0.009(7) 0.011(6)

loop_
_atom_type_symbol
_atom_type_description
_atom_type_scat_dispersion_real
_atom_type_scat_dispersion_imag
_atom_type_scat_source
C C 0.0040 0.0020 'XDISP Program in WinGX L.Kissel & R.H.Pratt Acta Cryst A46 170 1990'
H H 0.0000 0.0000 'XDISP Program in WinGX L.Kissel & R.H.Pratt Acta Cryst A46 170 1990'
N N 0.0076 0.0040 'XDISP Program in WinGX L.Kissel & R.H.Pratt Acta Cryst A46 170 1990'
O O 0.0132 0.0074 'XDISP Program in WinGX L.Kissel & R.H.Pratt Acta Cryst A46 170 1990'
S S 0.1431 0.1480 'XDISP Program in WinGX L.Kissel & R.H.Pratt Acta Cryst A46 170 1990'
Br Br -0.7406 2.7887 'XDISP Program in WinGX L.Kissel & R.H.Pratt Acta Cryst A46 170 1990'

loop_
_geom_angle_atom_site_label_1
_geom_angle_atom_site_label_2
_geom_angle_atom_site_label_3
_geom_angle
_geom_angle_site_symmetry_3
C7 S1 C4 91.90(9) .
C1 O1 C12' 124.7(7) .
C1 O1 C12 114.4(2) .
C1 N1 C2 117.10(16) .
N1 C1 O1 120.49(17) .
N1 C1 C2 124.86(19) 2_656
O1 C1 C2 114.64(17) 2_656
C11 S2 C8 91.52(10) .
C3 C2 N1 120.37(17) .
C3 C2 C1 121.58(18) 2_656
N1 C2 C1 118.05(17) 2_656
C2 C3 C4 127.17(19) .
C2 C3 H3A 116.4 .
C4 C3 H3A 116.4 .
C5 C4 C3 124.87(19) .
C5 C4 S1 110.05(14) .
C3 C4 S1 125.06(15) .
C4 C5 C6 114.06(18) .
C4 C5 H5A 123.0 .
C6 C5 H5A 123.0 .
C7 C6 C5 112.75(17) .
C7 C6 H6A 123.6 .
C5 C6 H6A 123.6 .
C6 C7 C8 128.33(17) .
C6 C7 S1 111.21(14) .
C8 C7 S1 120.44(15) .
C9 C8 C7 129.34(17) .
C9 C8 S2 110.11(14) .
C7 C8 S2 120.53(15) .
C8 C9 C10 114.20(18) .
C8 C9 H9A 122.9 .
C10 C9 H9A 122.9 .
C11 C10 C9 111.28(19) .
C11 C10 H10A 124.4 .
C9 C10 H10A 124.4 .
C10 C11 S2 112.88(15) .
C10 C11 Br1 126.10(16) .
S2 C11 Br1 121.01(12) .
O1 C12 C13 106.5(3) .
O1 C12 H12A 110.4 .
C13 C12 H12A 110.4 .
O1 C12 H12B 110.4 .
C13 C12 H12B 110.4 .
H12A C12 H12B 108.6 .
C12 C13 C14 110.8(3) .
C12 C13 C18 111.9(3) .
C14 C13 C18 111.3(3) .
C12 C13 H13A 107.5 .
C14 C13 H13A 107.5 .
C18 C13 H13A 107.5 .
C15 C14 C13 114.6(3) .
C15 C14 H14A 108.6 .
C13 C14 H14A 108.6 .
C15 C14 H14B 108.6 .
C13 C14 H14B 108.6 .
H14A C14 H14B 107.6 .
C14 C15 C16 113.7(4) .
C14 C15 H15A 108.8 .
C16 C15 H15A 108.8 .
C14 C15 H15B 108.8 .
C16 C15 H15B 108.8 .
H15A C15 H15B 107.7 .
C15 C16 C17 114.3(6) .
C15 C16 H16A 108.7 .
C17 C16 H16A 108.7 .
C15 C16 H16B 108.7 .
C17 C16 H16B 108.7 .
H16A C16 H16B 107.6 .
C16 C17 H17A 109.5 .
C16 C17 H17B 109.5 .
H17A C17 H17B 109.5 .
C16 C17 H17C 109.5 .
H17A C17 H17C 109.5 .
H17B C17 H17C 109.5 .
C19 C18 C13 115.5(4) .
C19 C18 H18A 108.4 .
C13 C18 H18A 108.4 .
C19 C18 H18B 108.4 .
C13 C18 H18B 108.4 .
H18A C18 H18B 107.5 .
C18 C19 H19A 109.5 .
C18 C19 H19B 109.5 .
H19A C19 H19B 109.5 .
C18 C19 H19C 109.5 .
H19A C19 H19C 109.5 .
H19B C19 H19C 109.5 .
O1 C12' C13' 104.4(10) .
O1 C12' H12C 110.9 .
C13' C12' H12C 110.9 .
O1 C12' H12D 110.9 .
C13' C12' H12D 110.9 .
H12C C12' H12D 108.9 .
C12' C13' C18' 112.9(9) .
C12' C13' C14' 109.2(8) .
C18' C13' C14' 109.5(8) .
C12' C13' H13B 108.4 .
C18' C13' H13B 108.4 .
C14' C13' H13B 108.4 .
C15' C14' C13' 112.6(9) .
C15' C14' H14C 109.1 .
C13' C14' H14C 109.1 .
C15' C14' H14D 109.1 .
C13' C14' H14D 109.1 .
H14C C14' H14D 107.8 .
C14' C15' C16' 111.5(9) .
C14' C15' H15C 109.3 .
C16' C15' H15C 109.3 .
C14' C15' H15D 109.3 .
C16' C15' H15D 109.3 .
H15C C15' H15D 108.0 .
C17' C16' C15' 114(2) .
C17' C16' H16C 108.7 .
C15' C16' H16C 108.7 .
C17' C16' H16D 108.7 .
C15' C16' H16D 108.7 .
H16C C16' H16D 107.6 .
C16' C17' H17D 109.5 .
C16' C17' H17E 109.5 .
H17D C17' H17E 109.5 .
C16' C17' H17F 109.5 .
H17D C17' H17F 109.5 .
H17E C17' H17F 109.5 .
C19' C18' C13' 114.9(9) .
C19' C18' H18C 108.5 .
C13' C18' H18C 108.5 .
C19' C18' H18D 108.5 .
C13' C18' H18D 108.5 .
H18C C18' H18D 107.5 .
C18' C19' H19D 109.5 .
C18' C19' H19E 109.5 .
H19D C19' H19E 109.5 .
C18' C19' H19F 109.5 .
H19D C19' H19F 109.5 .
H19E C19' H19F 109.5 .

loop_
_geom_bond_atom_site_label_1
_geom_bond_atom_site_label_2
_geom_bond_distance
_geom_bond_site_symmetry_2
Br1 C11 1.8723(19) .
S1 C7 1.7361(18) .
S1 C4 1.737(2) .
O1 C1 1.347(2) .
O1 C12' 1.436(16) .
O1 C12 1.467(5) .
N1 C1 1.286(3) .
N1 C2 1.384(3) .
C1 C2 1.460(3) 2_656
S2 C11 1.715(2) .
S2 C8 1.7351(19) .
C2 C3 1.362(3) .
C2 C1 1.460(3) 2_656
C3 C4 1.433(3) .
C3 H3A 0.9500 .
C4 C5 1.383(3) .
C5 C6 1.401(3) .
C5 H5A 0.9500 .
C6 C7 1.374(3) .
C6 H6A 0.9500 .
C7 C8 1.449(3) .
C8 C9 1.371(3) .
C9 C10 1.416(3) .
C9 H9A 0.9500 .
C10 C11 1.361(3) .
C10 H10A 0.9500 .
C12 C13 1.521(6) .
C12 H12A 0.9900 .
C12 H12B 0.9900 .
C13 C14 1.529(4) .
C13 C18 1.541(5) .
C13 H13A 1.0000 .
C14 C15 1.516(5) .
C14 H14A 0.9900 .
C14 H14B 0.9900 .
C15 C16 1.526(7) .
C15 H15A 0.9900 .
C15 H15B 0.9900 .
C16 C17 1.553(10) .
C16 H16A 0.9900 .
C16 H16B 0.9900 .
C17 H17A 0.9800 .
C17 H17B 0.9800 .
C17 H17C 0.9800 .
C18 C19 1.507(6) .
C18 H18A 0.9900 .
C18 H18B 0.9900 .
C19 H19A 0.9800 .
C19 H19B 0.9800 .
C19 H19C 0.9800 .
C12' C13' 1.523(18) .
C12' H12C 0.9900 .
C12' H12D 0.9900 .
C13' C18' 1.550(13) .
C13' C14' 1.552(12) .
C13' H13B 1.0000 .
C14' C15' 1.535(14) .
C14' H14C 0.9900 .
C14' H14D 0.9900 .
C15' C16' 1.576(18) .
C15' H15C 0.9900 .
C15' H15D 0.9900 .
C16' C17' 1.31(4) .
C16' H16C 0.9900 .
C16' H16D 0.9900 .
C17' H17D 0.9800 .
C17' H17E 0.9800 .
C17' H17F 0.9800 .
C18' C19' 1.497(18) .
C18' H18C 0.9900 .
C18' H18D 0.9900 .
C19' H19D 0.9800 .
C19' H19E 0.9800 .
C19' H19F 0.9800 .
